data_4331902
loop_
_publ_author_name
'Babai, Arash'
'Mudring, Anja-Verena'

_publ_section_title
;
 Homoleptic Alkaline Earth Metal Bis(trifluoromethanesulfonyl)imide
 Complex Compounds Obtained from an Ionic Liquid
;
_journal_issue 8
_journal_name_full 'Inorganic Chemistry'
_journal_page_first 3249
_journal_page_last 3255
_journal_paper_doi 10.1021/ic051820l
_journal_volume 45
_journal_year 2006
_chemical_formula_sum 'C14 H18 Ba F18 N4 O12 S6'
_chemical_formula_weight 1106.02
_chemical_name_systematic
; 
 ? 
;
_space_group_IT_number 61
_symmetry_space_group_name_Hall '-P 2ac 2ab'
_symmetry_space_group_name_H-M 'P b c a'
_atom_sites_solution_hydrogens geom
_atom_sites_solution_primary direct
_atom_sites_solution_secondary difmap
_audit_creation_method SHELXL-97
_cell_angle_alpha 90.00
_cell_angle_beta 90.00
_cell_angle_gamma 90.00
_cell_formula_units_Z 8
_cell_length_a 12.3765(5)
_cell_length_b 25.0429(12)
_cell_length_c 23.0517(12)
_cell_measurement_temperature 293(2)
_cell_volume 7144.7(6)
_computing_structure_refinement 'SHELXL-97 (Sheldrick, 1997)'
_computing_structure_solution 'SHELXS-97 (Sheldrick, 1990)'
_diffrn_ambient_temperature 293(2)
_diffrn_measured_fraction_theta_full 0.994
_diffrn_measured_fraction_theta_max 0.994
_diffrn_radiation_monochromator graphite
_diffrn_radiation_source 'fine-focus sealed tube'
_diffrn_radiation_type MoK\a
_diffrn_radiation_wavelength 0.71073
_diffrn_reflns_av_R_equivalents 0.0633
_diffrn_reflns_av_sigmaI/netI 0.0284
_diffrn_reflns_limit_h_max 13
_diffrn_reflns_limit_h_min -15
_diffrn_reflns_limit_k_max 32
_diffrn_reflns_limit_k_min -32
_diffrn_reflns_limit_l_max 29
_diffrn_reflns_limit_l_min -29
_diffrn_reflns_number 102336
_diffrn_reflns_theta_full 27.30
_diffrn_reflns_theta_max 27.30
_diffrn_reflns_theta_min 1.63
_exptl_absorpt_coefficient_mu 1.613
_exptl_absorpt_correction_T_max 0.8553
_exptl_absorpt_correction_T_min 0.4992
_exptl_crystal_density_diffrn 2.056
_exptl_crystal_density_method 'not measured'
_exptl_crystal_F_000 4320
_exptl_crystal_size_max 0.50
_exptl_crystal_size_mid 0.10
_exptl_crystal_size_min 0.10
_refine_diff_density_max 0.648
_refine_diff_density_min -0.871
_refine_diff_density_rms 0.103
_refine_ls_extinction_method none
_refine_ls_goodness_of_fit_ref 1.001
_refine_ls_hydrogen_treatment mixed
_refine_ls_matrix_type full
_refine_ls_number_parameters 498
_refine_ls_number_reflns 7984
_refine_ls_number_restraints 0
_refine_ls_restrained_S_all 1.001
_refine_ls_R_factor_all 0.0456
_refine_ls_R_factor_gt 0.0281
_refine_ls_shift/su_max 0.002
_refine_ls_shift/su_mean 0.000
_refine_ls_structure_factor_coef Fsqd
_refine_ls_weighting_details 'calc w=1/[\s^2^(Fo^2^)+(0.0403P)^2^+0.0000P] where P=(Fo^2^+2Fc^2^)/3'
_refine_ls_weighting_scheme calc
_refine_ls_wR_factor_gt 0.0625
_refine_ls_wR_factor_ref 0.0691
_reflns_number_gt 5989
_reflns_number_total 7984
_reflns_threshold_expression >2sigma(I)
_cod_data_source_file ic051820lsup2.cif
_cod_data_source_block c:\dokume~1\perfluor\desktop\erdalk~1\ba\ab50
_cod_database_code 4331902

loop_
_symmetry_equiv_pos_as_xyz
'x, y, z'
'-x+1/2, -y, z+1/2'
'x+1/2, -y+1/2, -z'
'-x, y+1/2, -z+1/2'
'-x, -y, -z'
'x-1/2, y, -z-1/2'
'-x-1/2, y-1/2, z'
'x, -y-1/2, z-1/2'

loop_
_atom_site_label
_atom_site_type_symbol
_atom_site_fract_x
_atom_site_fract_y
_atom_site_fract_z
_atom_site_U_iso_or_equiv
_atom_site_adp_type
_atom_site_occupancy
_atom_site_symmetry_multiplicity
_atom_site_calc_flag
_atom_site_refinement_flags
Ba1 Ba 0.522209(13) -0.094264(6) 0.253671(6) 0.01855(5) Uani 1 1 d .
S1 S 0.77216(6) -0.07133(3) 0.35846(3) 0.02000(13) Uani 1 1 d .
O1 O 0.68668(16) -0.05017(8) 0.32333(8) 0.0237(4) Uani 1 1 d .
N1 N 0.74174(19) -0.11671(10) 0.40222(10) 0.0244(5) Uani 1 1 d .
C1 C 0.8098(3) -0.01627(13) 0.40693(13) 0.0304(7) Uani 1 1 d .
S2 S 0.62899(6) -0.14525(3) 0.40804(3) 0.02273(15) Uani 1 1 d .
O2 O 0.55637(18) -0.13788(10) 0.36052(9) 0.0355(5) Uani 1 1 d .
N2 N 0.74584(19) -0.20967(10) 0.16390(10) 0.0241(5) Uani 1 1 d .
C2 C 0.5651(3) -0.11003(13) 0.46842(14) 0.0304(7) Uani 1 1 d .
S3 S 0.77821(6) -0.19253(3) 0.22684(3) 0.02095(14) Uani 1 1 d .
O3 O 0.71012(17) -0.15390(8) 0.25439(9) 0.0298(5) Uani 1 1 d .
N3 N 0.2927(2) 0.03339(10) 0.31754(11) 0.0273(5) Uani 1 1 d .
C3 C 0.7613(3) -0.25277(13) 0.27102(14) 0.0315(7) Uani 1 1 d .
S4 S 0.63617(6) -0.19733(3) 0.13168(3) 0.02365(15) Uani 1 1 d .
O4 O 0.55991(18) -0.16636(9) 0.16379(9) 0.0321(5) Uani 1 1 d .
C4 C 0.5758(3) -0.26400(13) 0.12634(14) 0.0313(7) Uani 1 1 d .
S5 S 0.26719(6) -0.02563(3) 0.33539(3) 0.02236(14) Uani 1 1 d .
O5 O 0.35056(17) -0.06429(8) 0.32569(9) 0.0279(5) Uani 1 1 d .
C5 C 0.2567(3) -0.02012(12) 0.41468(13) 0.0263(6) Uani 1 1 d .
S6 S 0.39379(6) 0.05252(3) 0.28146(3) 0.02691(16) Uani 1 1 d .
O6 O 0.44648(19) 0.01137(8) 0.24872(9) 0.0304(5) Uani 1 1 d .
C6 C 0.4942(3) 0.07053(13) 0.33626(15) 0.0345(7) Uani 1 1 d .
F10 F 0.8387(2) 0.02554(8) 0.37549(8) 0.0473(5) Uani 1 1 d .
N10 N -0.03810(19) -0.34688(10) 0.09381(11) 0.0254(5) Uani 1 1 d .
C10 C -0.0569(3) -0.28841(12) 0.10651(14) 0.0304(7) Uani 1 1 d .
H10A H 0.0070 -0.2723 0.1234 0.036 Uiso 1 1 calc R
H10B H -0.1171 -0.2838 0.1330 0.036 Uiso 1 1 calc R
F11 F 0.89206(18) -0.03015(10) 0.44051(9) 0.0504(6) Uani 1 1 d .
O11 O 0.87203(16) -0.08343(9) 0.33035(9) 0.0284(5) Uani 1 1 d .
C11 C -0.0819(3) -0.26382(13) 0.04777(15) 0.0355(7) Uani 1 1 d .
H11A H -0.0164 -0.2512 0.0292 0.043 Uiso 1 1 calc R
H11B H -0.1317 -0.2341 0.0518 0.043 Uiso 1 1 calc R
F12 F 0.72841(17) -0.00230(8) 0.44080(8) 0.0426(5) Uani 1 1 d .
O12 O 0.64505(18) -0.19805(8) 0.42895(9) 0.0301(5) Uani 1 1 d .
C12 C -0.1337(3) -0.30973(14) 0.01244(15) 0.0387(8) Uani 1 1 d .
H12A H -0.2084 -0.3016 0.0034 0.046 Uiso 1 1 calc R
H12B H -0.0947 -0.3153 -0.0236 0.046 Uiso 1 1 calc R
O13 O 0.89219(16) -0.18345(9) 0.22895(9) 0.0280(5) Uani 1 1 d .
C13 C -0.1266(3) -0.35888(13) 0.05071(15) 0.0325(7) Uani 1 1 d .
H13A H -0.1946 -0.3651 0.0705 0.039 Uiso 1 1 calc R
H13B H -0.1087 -0.3902 0.0279 0.039 Uiso 1 1 calc R
O14 O 0.6571(2) -0.18346(10) 0.07295(9) 0.0370(5) Uani 1 1 d .
C14 C -0.0487(3) -0.37998(15) 0.14736(15) 0.0377(8) Uani 1 1 d .
H14A H -0.1199 -0.3758 0.1632 0.057 Uiso 1 1 calc R
H14B H 0.0038 -0.3686 0.1754 0.057 Uiso 1 1 calc R
H14C H -0.0366 -0.4168 0.1379 0.057 Uiso 1 1 calc R
O15 O 0.15981(18) -0.03994(10) 0.31879(9) 0.0344(5) Uani 1 1 d .
C15 C 0.0704(2) -0.35642(12) 0.06495(12) 0.0256(6) Uani 1 1 d .
H15A H 0.0768 -0.3942 0.0564 0.031 Uiso 1 1 calc R
H15B H 0.0712 -0.3375 0.0282 0.031 Uiso 1 1 calc R
O16 O 0.3676(2) 0.10133(9) 0.25316(10) 0.0414(6) Uani 1 1 d .
C16 C 0.1683(2) -0.33952(13) 0.09951(14) 0.0299(7) Uani 1 1 d .
H16A H 0.1700 -0.3586 0.1361 0.036 Uiso 1 1 calc R
H16B H 0.1643 -0.3016 0.1078 0.036 Uiso 1 1 calc R
C17 C 0.2705(3) -0.35143(15) 0.06521(16) 0.0373(8) Uani 1 1 d .
H17A H 0.2760 -0.3892 0.0588 0.056 Uiso 1 1 calc R
H17B H 0.3323 -0.3394 0.0867 0.056 Uiso 1 1 calc R
H17C H 0.2676 -0.3333 0.0286 0.056 Uiso 1 1 calc R
F20 F 0.54115(17) -0.06043(8) 0.45422(10) 0.0459(5) Uani 1 1 d .
F21 F 0.63091(19) -0.10900(9) 0.51399(8) 0.0471(5) Uani 1 1 d .
F22 F 0.47499(18) -0.13485(10) 0.48341(10) 0.0549(6) Uani 1 1 d .
F30 F 0.80317(16) -0.24450(9) 0.32299(8) 0.0410(5) Uani 1 1 d .
F31 F 0.8099(2) -0.29405(8) 0.24726(10) 0.0574(6) Uani 1 1 d .
F32 F 0.65699(17) -0.26382(10) 0.27743(9) 0.0501(6) Uani 1 1 d .
F40 F 0.54802(18) -0.28254(9) 0.17774(9) 0.0463(5) Uani 1 1 d .
F41 F 0.64541(18) -0.29717(8) 0.10176(12) 0.0561(6) Uani 1 1 d .
F42 F 0.48833(17) -0.26192(9) 0.09360(9) 0.0463(5) Uani 1 1 d .
F50 F 0.17729(17) 0.01315(8) 0.42876(8) 0.0422(5) Uani 1 1 d .
F51 F 0.34698(17) -0.00177(9) 0.43707(8) 0.0449(5) Uani 1 1 d .
F52 F 0.2352(2) -0.06696(8) 0.43692(8) 0.0480(5) Uani 1 1 d .
F60 F 0.4560(2) 0.10606(8) 0.37329(9) 0.0481(5) Uani 1 1 d .
F61 F 0.5800(2) 0.09185(11) 0.30989(10) 0.0597(7) Uani 1 1 d .
F62 F 0.52617(17) 0.02824(8) 0.36540(9) 0.0432(5) Uani 1 1 d .

loop_
_atom_site_aniso_label
_atom_site_aniso_U_11
_atom_site_aniso_U_22
_atom_site_aniso_U_33
_atom_site_aniso_U_23
_atom_site_aniso_U_13
_atom_site_aniso_U_12
Ba1 0.01636(8) 0.02181(8) 0.01747(8) -0.00194(6) -0.00067(6) 0.00065(6)
S1 0.0191(3) 0.0237(3) 0.0173(3) -0.0012(2) 0.0009(3) -0.0020(3)
O1 0.0248(10) 0.0228(10) 0.0235(9) 0.0002(8) -0.0038(8) 0.0014(9)
N1 0.0213(12) 0.0301(13) 0.0219(11) 0.0040(10) -0.0021(10) -0.0054(10)
C1 0.0303(16) 0.0354(17) 0.0255(14) -0.0040(13) 0.0000(13) -0.0107(14)
S2 0.0200(3) 0.0290(4) 0.0192(3) 0.0020(3) 0.0000(3) -0.0038(3)
O2 0.0252(11) 0.0556(15) 0.0257(10) 0.0072(10) -0.0065(9) -0.0124(11)
N2 0.0223(12) 0.0257(12) 0.0244(12) -0.0042(9) 0.0013(10) 0.0013(10)
C2 0.0262(15) 0.0311(16) 0.0339(16) 0.0027(12) 0.0086(13) -0.0024(13)
S3 0.0189(3) 0.0212(3) 0.0228(3) -0.0015(3) -0.0001(3) 0.0001(3)
O3 0.0264(11) 0.0344(11) 0.0286(11) -0.0126(9) -0.0058(9) 0.0098(9)
N3 0.0267(13) 0.0258(13) 0.0295(13) 0.0027(10) 0.0064(10) 0.0053(10)
C3 0.0319(17) 0.0352(17) 0.0273(14) 0.0051(13) -0.0004(13) -0.0050(14)
S4 0.0268(4) 0.0240(3) 0.0201(3) -0.0028(3) -0.0016(3) 0.0003(3)
O4 0.0274(11) 0.0358(12) 0.0331(11) -0.0124(9) -0.0063(9) 0.0108(10)
C4 0.0312(17) 0.0317(16) 0.0309(15) -0.0084(13) -0.0011(14) -0.0028(14)
S5 0.0219(3) 0.0248(3) 0.0203(3) -0.0038(3) 0.0017(3) 0.0009(3)
O5 0.0297(11) 0.0215(10) 0.0325(11) -0.0035(8) 0.0076(9) 0.0033(9)
C5 0.0289(16) 0.0245(15) 0.0256(14) -0.0024(11) 0.0011(12) 0.0040(12)
S6 0.0331(4) 0.0229(3) 0.0248(3) 0.0016(3) 0.0055(3) 0.0030(3)
O6 0.0373(12) 0.0262(10) 0.0277(10) -0.0037(9) 0.0109(9) 0.0007(9)
C6 0.0387(19) 0.0287(16) 0.0360(16) -0.0065(13) 0.0078(14) -0.0054(14)
F10 0.0699(15) 0.0346(11) 0.0373(10) -0.0067(8) 0.0095(10) -0.0238(11)
N10 0.0204(12) 0.0280(13) 0.0277(12) 0.0007(10) 0.0015(10) -0.0014(10)
C10 0.0279(16) 0.0271(15) 0.0362(16) -0.0058(13) -0.0013(13) 0.0035(13)
F11 0.0431(12) 0.0649(15) 0.0431(12) -0.0093(10) -0.0176(10) -0.0115(11)
O11 0.0214(10) 0.0333(12) 0.0306(11) 0.0006(9) 0.0064(9) -0.0001(9)
C11 0.0326(18) 0.0291(16) 0.0448(18) 0.0054(14) -0.0090(15) -0.0008(14)
F12 0.0484(12) 0.0445(12) 0.0350(10) -0.0182(9) 0.0141(9) -0.0084(10)
O12 0.0281(11) 0.0252(11) 0.0371(12) 0.0025(9) 0.0013(9) -0.0051(9)
C12 0.0356(18) 0.0393(19) 0.0412(18) 0.0065(15) -0.0153(15) -0.0072(16)
O13 0.0193(10) 0.0321(11) 0.0327(11) 0.0014(9) -0.0011(9) -0.0039(9)
C13 0.0271(16) 0.0311(16) 0.0393(17) 0.0003(14) -0.0073(14) -0.0060(13)
O14 0.0459(14) 0.0442(14) 0.0209(10) 0.0049(9) -0.0022(10) -0.0086(11)
C14 0.0327(18) 0.0440(19) 0.0365(17) 0.0134(15) 0.0038(14) 0.0041(15)
O15 0.0243(11) 0.0472(14) 0.0316(11) -0.0073(10) -0.0015(9) -0.0064(10)
C15 0.0244(14) 0.0262(15) 0.0263(14) -0.0023(12) 0.0004(12) 0.0013(12)
O16 0.0543(16) 0.0302(12) 0.0397(13) 0.0142(10) 0.0102(11) 0.0108(11)
C16 0.0251(15) 0.0342(17) 0.0302(15) -0.0037(12) 0.0011(13) -0.0011(13)
C17 0.0252(16) 0.0416(19) 0.0452(19) 0.0011(15) -0.0005(14) 0.0005(15)
F20 0.0381(12) 0.0355(11) 0.0640(13) 0.0025(10) 0.0103(10) 0.0093(9)
F21 0.0605(14) 0.0580(14) 0.0227(9) -0.0057(9) 0.0004(9) 0.0050(11)
F22 0.0446(12) 0.0540(13) 0.0662(15) -0.0084(11) 0.0337(11) -0.0142(11)
F30 0.0403(11) 0.0540(13) 0.0287(9) 0.0122(9) -0.0088(8) -0.0049(10)
F31 0.0951(19) 0.0247(10) 0.0525(13) 0.0042(10) 0.0076(13) 0.0099(11)
F32 0.0419(12) 0.0695(15) 0.0390(11) 0.0207(10) -0.0056(9) -0.0265(11)
F40 0.0535(13) 0.0465(12) 0.0390(11) 0.0091(9) -0.0065(10) -0.0219(10)
F41 0.0489(13) 0.0335(12) 0.0861(17) -0.0265(11) 0.0111(12) -0.0029(10)
F42 0.0418(12) 0.0558(13) 0.0412(11) -0.0056(10) -0.0135(9) -0.0152(10)
F50 0.0457(12) 0.0481(12) 0.0329(10) -0.0063(9) 0.0102(9) 0.0182(10)
F51 0.0402(12) 0.0660(14) 0.0284(9) -0.0104(9) -0.0074(8) -0.0070(10)
F52 0.0772(16) 0.0332(11) 0.0335(10) 0.0060(8) 0.0112(10) -0.0026(11)
F60 0.0706(16) 0.0367(11) 0.0370(11) -0.0136(8) 0.0056(10) 0.0017(11)
F61 0.0524(14) 0.0748(17) 0.0518(13) -0.0085(12) 0.0136(11) -0.0343(13)
F62 0.0387(11) 0.0425(11) 0.0485(11) -0.0003(9) -0.0100(10) 0.0052(9)

loop_
_atom_type_symbol
_atom_type_description
_atom_type_scat_dispersion_real
_atom_type_scat_dispersion_imag
_atom_type_scat_source
C C 0.0033 0.0016 'International Tables Vol C Tables 4.2.6.8 and 6.1.1.4'
H H 0.0000 0.0000 'International Tables Vol C Tables 4.2.6.8 and 6.1.1.4'
Ba Ba -0.3244 2.2819 'International Tables Vol C Tables 4.2.6.8 and 6.1.1.4'
F F 0.0171 0.0103 'International Tables Vol C Tables 4.2.6.8 and 6.1.1.4'
N N 0.0061 0.0033 'International Tables Vol C Tables 4.2.6.8 and 6.1.1.4'
O O 0.0106 0.0060 'International Tables Vol C Tables 4.2.6.8 and 6.1.1.4'
S S 0.1246 0.1234 'International Tables Vol C Tables 4.2.6.8 and 6.1.1.4'

loop_
_geom_angle_atom_site_label_1
_geom_angle_atom_site_label_2
_geom_angle_atom_site_label_3
_geom_angle
_geom_angle_site_symmetry_1
_geom_angle_site_symmetry_3
O11 Ba1 O2 142.69(6) 6_556 .
O11 Ba1 O15 86.60(7) 6_556 6_656
O2 Ba1 O15 130.66(7) . 6_656
O11 Ba1 O3 129.66(6) 6_556 .
O2 Ba1 O3 69.37(7) . .
O15 Ba1 O3 75.49(7) 6_656 .
O11 Ba1 O13 77.62(6) 6_556 6_556
O2 Ba1 O13 68.78(6) . 6_556
O15 Ba1 O13 147.57(7) 6_656 6_556
O3 Ba1 O13 92.99(6) . 6_556
O11 Ba1 O4 69.32(6) 6_556 .
O2 Ba1 O4 112.70(7) . .
O15 Ba1 O4 76.40(7) 6_656 .
O3 Ba1 O4 60.90(6) . .
O13 Ba1 O4 71.57(7) 6_556 .
O11 Ba1 O5 82.87(6) 6_556 .
O2 Ba1 O5 71.91(7) . .
O15 Ba1 O5 134.32(7) 6_656 .
O3 Ba1 O5 141.27(6) . .
O13 Ba1 O5 71.99(6) 6_556 .
O4 Ba1 O5 137.88(6) . .
O11 Ba1 O6 69.28(6) 6_556 .
O2 Ba1 O6 117.75(7) . .
O15 Ba1 O6 73.48(7) 6_656 .
O3 Ba1 O6 142.18(7) . .
O13 Ba1 O6 124.68(6) 6_556 .
O4 Ba1 O6 129.47(6) . .
O5 Ba1 O6 61.20(6) . .
O11 Ba1 O1 150.15(6) 6_556 .
O2 Ba1 O1 61.99(6) . .
O15 Ba1 O1 72.82(6) 6_656 .
O3 Ba1 O1 66.45(6) . .
O13 Ba1 O1 130.57(6) 6_556 .
O4 Ba1 O1 123.81(6) . .
O5 Ba1 O1 96.04(6) . .
O6 Ba1 O1 83.98(6) . .
O11 S1 O1 117.44(12) . .
O11 S1 N1 110.27(13) . .
O1 S1 N1 117.05(13) . .
O11 S1 C1 102.46(14) . .
O1 S1 C1 104.70(14) . .
N1 S1 C1 102.37(14) . .
S1 O1 Ba1 135.23(11) . .
S1 N1 S2 126.72(16) . .
F12 C1 F10 108.7(3) . .
F12 C1 F11 108.1(3) . .
F10 C1 F11 108.7(3) . .
F12 C1 S1 111.4(2) . .
F10 C1 S1 109.2(2) . .
F11 C1 S1 110.7(2) . .
O12 S2 O2 117.90(14) . .
O12 S2 N1 109.12(13) . .
O2 S2 N1 115.70(13) . .
O12 S2 C2 104.54(14) . .
O2 S2 C2 104.45(15) . .
N1 S2 C2 103.26(14) . .
S2 O2 Ba1 147.30(13) . .
S3 N2 S4 127.07(16) . .
F20 C2 F22 108.5(3) . .
F20 C2 F21 108.4(3) . .
F22 C2 F21 108.6(3) . .
F20 C2 S2 111.3(2) . .
F22 C2 S2 109.7(2) . .
F21 C2 S2 110.3(2) . .
O13 S3 O3 117.26(13) . .
O13 S3 N2 109.14(13) . .
O3 S3 N2 116.48(13) . .
O13 S3 C3 102.98(14) . .
O3 S3 C3 104.05(15) . .
N2 S3 C3 105.09(14) . .
S3 O3 Ba1 149.07(12) . .
S5 N3 S6 125.82(16) . .
F31 C3 F30 108.8(3) . .
F31 C3 F32 109.1(3) . .
F30 C3 F32 108.2(3) . .
F31 C3 S3 111.3(2) . .
F30 C3 S3 109.3(2) . .
F32 C3 S3 110.1(2) . .
O14 S4 O4 118.75(15) . .
O14 S4 N2 109.85(14) . .
O4 S4 N2 115.53(13) . .
O14 S4 C4 103.46(14) . .
O4 S4 C4 105.08(15) . .
N2 S4 C4 101.76(14) . .
S4 O4 Ba1 147.94(13) . .
F40 C4 F42 108.3(3) . .
F40 C4 F41 109.5(3) . .
F42 C4 F41 108.3(3) . .
F40 C4 S4 111.5(2) . .
F42 C4 S4 109.7(2) . .
F41 C4 S4 109.6(2) . .
O15 S5 O5 117.30(14) . .
O15 S5 N3 110.73(14) . .
O5 S5 N3 116.84(13) . .
O15 S5 C5 102.68(14) . .
O5 S5 C5 104.89(13) . .
N3 S5 C5 101.80(14) . .
S5 O5 Ba1 145.15(12) . .
F52 C5 F51 109.5(3) . .
F52 C5 F50 108.4(3) . .
F51 C5 F50 108.3(3) . .
F52 C5 S5 109.7(2) . .
F51 C5 S5 110.9(2) . .
F50 C5 S5 110.0(2) . .
O16 S6 O6 118.65(13) . .
O16 S6 N3 108.79(15) . .
O6 S6 N3 114.83(13) . .
O16 S6 C6 105.06(16) . .
O6 S6 C6 103.40(15) . .
N3 S6 C6 104.46(15) . .
S6 O6 Ba1 143.81(12) . .
F62 C6 F60 108.7(3) . .
F62 C6 F61 108.4(3) . .
F60 C6 F61 108.0(3) . .
F62 C6 S6 111.0(2) . .
F60 C6 S6 111.7(2) . .
F61 C6 S6 108.9(2) . .
C14 N10 C13 111.7(2) . .
C14 N10 C10 111.4(2) . .
C13 N10 C10 102.1(2) . .
C14 N10 C15 110.6(2) . .
C13 N10 C15 108.8(2) . .
C10 N10 C15 111.9(2) . .
N10 C10 C11 104.6(2) . .
S1 O11 Ba1 160.61(13) . 6_656
C10 C11 C12 104.6(3) . .
C13 C12 C11 105.8(3) . .
S3 O13 Ba1 134.70(13) . 6_656
N10 C13 C12 105.3(2) . .
S5 O15 Ba1 149.78(13) . 6_556
C16 C15 N10 115.8(2) . .
C15 C16 C17 109.7(3) . .

loop_
_geom_bond_atom_site_label_1
_geom_bond_atom_site_label_2
_geom_bond_distance
_geom_bond_site_symmetry_2
Ba1 O11 2.698(2) 6_556
Ba1 O2 2.727(2) .
Ba1 O15 2.746(2) 6_656
Ba1 O3 2.764(2) .
Ba1 O13 2.782(2) 6_556
Ba1 O4 2.788(2) .
Ba1 O5 2.799(2) .
Ba1 O6 2.809(2) .
Ba1 O1 2.8181(19) .
S1 O11 1.428(2) .
S1 O1 1.434(2) .
S1 N1 1.565(2) .
S1 C1 1.835(3) .
N1 S2 1.574(2) .
C1 F12 1.322(4) .
C1 F10 1.323(4) .
C1 F11 1.325(4) .
S2 O12 1.422(2) .
S2 O2 1.429(2) .
S2 C2 1.827(3) .
N2 S3 1.565(2) .
N2 S4 1.578(3) .
C2 F20 1.319(4) .
C2 F22 1.323(4) .
C2 F21 1.329(4) .
S3 O13 1.430(2) .
S3 O3 1.432(2) .
S3 C3 1.832(3) .
N3 S5 1.566(3) .
N3 S6 1.577(3) .
C3 F31 1.315(4) .
C3 F30 1.322(4) .
C3 F32 1.329(4) .
S4 O14 1.422(2) .
S4 O4 1.428(2) .
S4 C4 1.833(3) .
C4 F40 1.318(4) .
C4 F42 1.321(4) .
C4 F41 1.324(4) .
S5 O15 1.429(2) .
S5 O5 1.432(2) .
S5 C5 1.838(3) .
C5 F52 1.308(4) .
C5 F51 1.314(4) .
C5 F50 1.329(4) .
S6 O16 1.423(2) .
S6 O6 1.434(2) .
S6 C6 1.829(4) .
C6 F62 1.315(4) .
C6 F60 1.321(4) .
C6 F61 1.335(4) .
N10 C14 1.493(4) .
N10 C13 1.509(4) .
N10 C10 1.511(4) .
N10 C15 1.518(4) .
C10 C11 1.519(5) .
O11 Ba1 2.698(2) 6_656
C11 C12 1.548(5) .
C12 C13 1.517(5) .
O13 Ba1 2.782(2) 6_656
O15 Ba1 2.746(2) 6_556
C15 C16 1.511(4) .
C16 C17 1.521(4) .
